data_2104811
loop_
_publ_author_name
'Frey, Joseph'
'Khan, Saeed I.'
'Knobler, Carolyn B.'
'Lightner, David A.'
'Maverick, Emily F.'
'Phillips, Daniel J.'
'Rappoport, Zvi'
'Trueblood, Kenneth N.'

_publ_section_title
;
 Thermal motion of <i>tert</i>-butyl groups III. <i>tert</i>-Butyl
 substituents in aromatic hydrocarbons, the view from the bottom of the
 well
;
_journal_coeditor_code BK5096
_journal_issue 6
_journal_name_full 'Acta Crystallographica Section B'
_journal_page_first 622
_journal_page_last 638
_journal_paper_doi 10.1107/S0108768110040024
_journal_volume 66
_journal_year 2010
_chemical_formula_moiety 'C36 H58'
_chemical_formula_sum 'C36 H58'
_chemical_formula_weight 490.82
_chemical_name_systematic
;
 1-(2,4,6-Tri-tert-butylphenyl)-2-(3,5-di-tert-butylphenyl)-
 2-methylpropane
;
_space_group_IT_number 2
_symmetry_cell_setting triclinic
_symmetry_space_group_name_Hall '-P 1'
_symmetry_space_group_name_H-M 'P -1'
_atom_sites_solution_hydrogens geom
_atom_sites_solution_primary direct
_atom_sites_solution_secondary difmap
_audit_creation_method SHELXL-97
_cell_angle_alpha 94.9820(10)
_cell_angle_beta 95.1880(10)
_cell_angle_gamma 89.963(2)
_cell_formula_units_Z 4
_cell_length_a 15.7799(17)
_cell_length_b 19.394(2)
_cell_length_c 10.5789(11)
_cell_measurement_reflns_used 9886
_cell_measurement_temperature 100(2)
_cell_measurement_theta_max 29.12
_cell_measurement_theta_min 3.83
_cell_volume 3212.0(6)
_computing_cell_refinement 'Bruker SMART APEX2'
_computing_data_collection 'Bruker SMART APEX2'
_computing_data_reduction 'Bruker SAINT'
_computing_molecular_graphics 'Bruker SHELXTL'
_computing_publication_material 'Bruker SHELXTL'
_computing_structure_refinement 'SHELXL-97 (Sheldrick, 1997)'
_computing_structure_solution 'SHELXS-97 (Sheldrick, 1990)'
_diffrn_ambient_temperature 100(2)
_diffrn_measured_fraction_theta_full 0.980
_diffrn_measured_fraction_theta_max 0.967
_diffrn_measurement_device_type 'CCD area detector'
_diffrn_measurement_method 'phi and omega scans'
_diffrn_radiation_monochromator graphite
_diffrn_radiation_source 'fine-focus sealed tube'
_diffrn_radiation_type MoK\a
_diffrn_radiation_wavelength 0.71073
_diffrn_reflns_av_R_equivalents 0.0369
_diffrn_reflns_av_sigmaI/netI 0.0497
_diffrn_reflns_limit_h_max 21
_diffrn_reflns_limit_h_min -21
_diffrn_reflns_limit_k_max 26
_diffrn_reflns_limit_k_min -24
_diffrn_reflns_limit_l_max 14
_diffrn_reflns_limit_l_min -14
_diffrn_reflns_number 42208
_diffrn_reflns_theta_full 27.50
_diffrn_reflns_theta_max 29.17
_diffrn_reflns_theta_min 3.83
_exptl_absorpt_coefficient_mu 0.056
_exptl_absorpt_correction_T_max 0.9911
_exptl_absorpt_correction_T_min 0.8979
_exptl_absorpt_correction_type multi-scan
_exptl_absorpt_process_details 'Sadabs (Bruker)'
_exptl_crystal_colour colorless
_exptl_crystal_density_diffrn 1.015
_exptl_crystal_density_method 'not measured'
_exptl_crystal_description parallelipiped
_exptl_crystal_F_000 1096
_exptl_crystal_size_max 0.40
_exptl_crystal_size_mid 0.36
_exptl_crystal_size_min 0.16
_refine_diff_density_max 0.375
_refine_diff_density_min -0.213
_refine_ls_extinction_method none
_refine_ls_goodness_of_fit_ref 1.019
_refine_ls_hydrogen_treatment constr
_refine_ls_matrix_type full
_refine_ls_number_parameters 696
_refine_ls_number_reflns 16793
_refine_ls_number_restraints 6
_refine_ls_restrained_S_all 1.021
_refine_ls_R_factor_all 0.0778
_refine_ls_R_factor_gt 0.0473
_refine_ls_shift/su_max 0.001
_refine_ls_shift/su_mean 0.000
_refine_ls_structure_factor_coef Fsqd
_refine_ls_weighting_details 'calc w=1/[\s^2^(Fo^2^)+(0.0526P)^2^+0.9670P] where P=(Fo^2^+2Fc^2^)/3'
_refine_ls_weighting_scheme calc
_refine_ls_wR_factor_gt 0.1120
_refine_ls_wR_factor_ref 0.1288
_reflns_number_gt 11868
_reflns_number_total 16793
_reflns_threshold_expression >2sigma(I)
_cod_data_source_file bk5096.cif
_cod_data_source_block IIIa
_cod_depositor_comments
;
The following automatic conversions were performed:
'_symmetry_cell_setting' value 'Triclinic' changed to 'triclinic'
according to '../cif_core.dic' dictionary named 'cif_core.dic' version
2.4.1 from 2010-06-29.

Automatic conversion script
Id: cif_fix_enum 1534 2011-01-05 14:08:14Z adriana 
;
_cod_original_cell_volume 3212.1(6)
_cod_original_sg_symbol_H-M P-1
_cod_database_code 2104811
_cod_database_fobs_code 2104811

loop_
_symmetry_equiv_pos_as_xyz
'x, y, z'
'-x, -y, -z'

loop_
_atom_site_type_symbol
_atom_site_label
_atom_site_fract_x
_atom_site_fract_y
_atom_site_fract_z
_atom_site_U_iso_or_equiv
_atom_site_adp_type
_atom_site_calc_flag
_atom_site_refinement_flags
_atom_site_occupancy
_atom_site_disorder_assembly
_atom_site_disorder_group
C C1 0.41826(8) 0.72769(7) 0.13797(11) 0.0190(2) Uani d . 1 . .
C C2 0.51690(8) 0.74218(6) 0.16795(11) 0.0180(2) Uani d . 1 . .
H H2A 0.5474 0.6995 0.1414 0.022 Uiso calc R 1 . .
H H2B 0.5331 0.7784 0.1140 0.022 Uiso calc R 1 . .
C C3 0.54905(8) 0.76493(6) 0.30538(11) 0.0170(2) Uani d . 1 . .
C C4 0.58154(8) 0.71447(6) 0.38802(11) 0.0171(2) Uani d . 1 . .
C C5 0.58832(8) 0.73172(6) 0.51957(11) 0.0185(2) Uani d . 1 . .
H H5 0.6071 0.6973 0.5741 0.022 Uiso calc R 1 . .
C C6 0.56888(8) 0.79699(6) 0.57444(11) 0.0184(2) Uani d . 1 . .
C C7 0.54962(8) 0.84738(7) 0.49143(11) 0.0195(2) Uani d . 1 . .
H H7 0.5403 0.8932 0.5267 0.023 Uiso calc R 1 . .
C C8 0.54312(8) 0.83465(6) 0.35803(11) 0.0175(2) Uani d . 1 . .
C C9 0.38686(8) 0.66759(6) 0.20767(11) 0.0178(2) Uani d . 1 . .
C C10 0.36577(8) 0.60295(7) 0.14549(11) 0.0189(2) Uani d . 1 . .
H H10 0.3723 0.5951 0.0570 0.023 Uiso calc R 1 . .
C C11 0.33507(8) 0.54895(6) 0.20927(11) 0.0189(2) Uani d . 1 . .
C C12 0.32578(8) 0.56190(7) 0.33882(11) 0.0196(2) Uani d . 1 . .
H H12 0.3055 0.5258 0.3836 0.024 Uiso calc R 1 . .
C C13 0.34536(8) 0.62637(6) 0.40526(11) 0.0184(2) Uani d . 1 . .
C C14 0.37614(8) 0.67840(7) 0.33823(11) 0.0183(2) Uani d . 1 . .
H H14 0.3902 0.7223 0.3820 0.022 Uiso calc R 1 . .
C C15 0.40536(9) 0.71142(7) -0.00769(11) 0.0248(3) Uani d . 1 . .
H H15A 0.4211 0.7521 -0.0496 0.032 Uiso calc R 1 . .
H H15B 0.3455 0.6996 -0.0330 0.032 Uiso calc R 1 . .
H H15C 0.4412 0.6723 -0.0331 0.032 Uiso calc R 1 . .
C C16 0.36454(8) 0.79143(7) 0.17206(13) 0.0233(3) Uani d . 1 . .
H H16A 0.3770 0.8283 0.1186 0.030 Uiso calc R 1 . .
H H16B 0.3783 0.8076 0.2619 0.030 Uiso calc R 1 . .
H H16C 0.3040 0.7791 0.1574 0.030 Uiso calc R 1 . .
C C17 0.62330(8) 0.64529(6) 0.33888(11) 0.0185(2) Uani d . 1 . .
C C18 0.69577(8) 0.66427(7) 0.25895(12) 0.0238(3) Uani d . 1 . .
H H18A 0.7242 0.6220 0.2280 0.031 Uiso calc R 1 . .
H H18B 0.7370 0.6945 0.3119 0.031 Uiso calc R 1 . .
H H18C 0.6721 0.6883 0.1862 0.031 Uiso calc R 1 . .
C C19 0.56369(9) 0.59030(7) 0.26300(12) 0.0221(3) Uani d . 1 . .
H H19A 0.5956 0.5477 0.2451 0.029 Uiso calc R 1 . .
H H19B 0.5411 0.6078 0.1826 0.029 Uiso calc R 1 . .
H H19C 0.5165 0.5805 0.3132 0.029 Uiso calc R 1 . .
C C20 0.66596(9) 0.60712(7) 0.44960(12) 0.0233(3) Uani d . 1 . .
H H20A 0.6969 0.5669 0.4151 0.030 Uiso calc R 1 . .
H H20B 0.6223 0.5916 0.5012 0.030 Uiso calc R 1 . .
H H20C 0.7058 0.6385 0.5028 0.030 Uiso calc R 1 . .
C C21 0.57741(8) 0.81649(7) 0.71929(11) 0.0205(3) Uani d . 1 . .
C C22 0.59343(10) 0.75315(7) 0.79489(12) 0.0260(3) Uani d . 1 . .
H H22A 0.6474 0.7317 0.7744 0.034 Uiso calc R 1 . .
H H22B 0.5469 0.7196 0.7723 0.034 Uiso calc R 1 . .
H H22C 0.5963 0.7675 0.8863 0.034 Uiso calc R 1 . .
C C23 0.49609(9) 0.85233(7) 0.76045(12) 0.0241(3) Uani d . 1 . .
H H23A 0.5043 0.8682 0.8513 0.031 Uiso calc R 1 . .
H H23B 0.4483 0.8195 0.7455 0.031 Uiso calc R 1 . .
H H23C 0.4839 0.8921 0.7108 0.031 Uiso calc R 1 . .
C C24 0.65351(9) 0.86676(7) 0.75275(12) 0.0265(3) Uani d . 1 . .
H H24A 0.7057 0.8441 0.7275 0.035 Uiso calc R 1 . .
H H24B 0.6595 0.8797 0.8448 0.035 Uiso calc R 1 . .
H H24C 0.6437 0.9083 0.7072 0.035 Uiso calc R 1 . .
C C25 0.54036(8) 0.90334(6) 0.28915(11) 0.0199(3) Uani d . 1 . .
C C26 0.46114(9) 0.94629(7) 0.31699(13) 0.0248(3) Uani d . 1 . .
H H26A 0.4652 0.9914 0.2827 0.032 Uiso calc R 1 . .
H H26B 0.4577 0.9531 0.4093 0.032 Uiso calc R 1 . .
H H26C 0.4101 0.9218 0.2767 0.032 Uiso calc R 1 . .
C C27 0.62056(9) 0.94589(7) 0.34535(12) 0.0243(3) Uani d . 1 . .
H H27A 0.6224 0.9892 0.3043 0.032 Uiso calc R 1 . .
H H27B 0.6717 0.9189 0.3299 0.032 Uiso calc R 1 . .
H H27C 0.6181 0.9564 0.4373 0.032 Uiso calc R 1 . .
C C28 0.54643(9) 0.89827(7) 0.14420(12) 0.0241(3) Uani d . 1 . .
H H28A 0.5518 0.9448 0.1164 0.031 Uiso calc R 1 . .
H H28B 0.4950 0.8758 0.1005 0.031 Uiso calc R 1 . .
H H28C 0.5964 0.8710 0.1234 0.031 Uiso calc R 1 . .
C C29 0.31526(9) 0.47812(7) 0.13593(11) 0.0216(3) Uani d . 1 . .
C C30 0.26516(12) 0.43076(8) 0.21097(14) 0.0404(4) Uani d . 1 . .
H H30A 0.2511 0.3874 0.1586 0.053 Uiso calc R 1 . .
H H30B 0.2126 0.4538 0.2335 0.053 Uiso calc R 1 . .
H H30C 0.2997 0.4208 0.2889 0.053 Uiso calc R 1 . .
C C31 0.39910(10) 0.44285(8) 0.10737(17) 0.0402(4) Uani d . 1 . .
H H31A 0.3871 0.3977 0.0600 0.052 Uiso calc R 1 . .
H H31B 0.4332 0.4364 0.1876 0.052 Uiso calc R 1 . .
H H31C 0.4307 0.4719 0.0563 0.052 Uiso calc R 1 . .
C C32 0.26163(11) 0.48637(8) 0.01017(13) 0.0336(3) Uani d . 1 . .
H H32A 0.2460 0.4406 -0.0320 0.044 Uiso calc R 1 . .
H H32B 0.2946 0.5116 -0.0453 0.044 Uiso calc R 1 . .
H H32C 0.2099 0.5122 0.0273 0.044 Uiso calc R 1 . .
C C33 0.33533(9) 0.63749(7) 0.54882(11) 0.0219(3) Uani d . 1 . .
C C34 0.24885(10) 0.61032(9) 0.57878(13) 0.0344(4) Uani d . 1 . .
H H34A 0.2440 0.6176 0.6707 0.045 Uiso calc R 1 . .
H H34B 0.2440 0.5608 0.5516 0.045 Uiso calc R 1 . .
H H34C 0.2032 0.6352 0.5333 0.045 Uiso calc R 1 . .
C C35 0.40693(10) 0.59781(8) 0.61941(13) 0.0329(3) Uani d . 1 . .
H H35A 0.4015 0.6038 0.7113 0.043 Uiso calc R 1 . .
H H35B 0.4623 0.6159 0.6019 0.043 Uiso calc R 1 . .
H H35C 0.4026 0.5485 0.5900 0.043 Uiso calc R 1 . .
C C36 0.34260(10) 0.71390(7) 0.59858(13) 0.0303(3) Uani d . 1 . .
H H36A 0.3353 0.7187 0.6899 0.039 Uiso calc R 1 . .
H H36B 0.2984 0.7402 0.5531 0.039 Uiso calc R 1 . .
H H36C 0.3988 0.7317 0.5846 0.039 Uiso calc R 1 . .
C C1B 1.09970(8) 0.69188(6) 0.08118(11) 0.0175(2) Uani d . 1 . .
C C2B 1.00022(8) 0.67970(6) 0.07232(10) 0.0168(2) Uani d . 1 . .
H H2B1 0.9733 0.7098 0.0095 0.020 Uiso calc R 1 . .
H H2B2 0.9883 0.6312 0.0383 0.020 Uiso calc R 1 . .
C C3B 0.95705(8) 0.69298(6) 0.19541(11) 0.0168(2) Uani d . 1 . .
C C4B 0.91398(8) 0.75670(6) 0.22073(11) 0.0176(2) Uani d . 1 . .
C C5B 0.90208(8) 0.77931(7) 0.34731(11) 0.0194(2) Uani d . 1 . .
H H5B 0.8774 0.8234 0.3646 0.023 Uiso calc R 1 . .
C C6B 0.92496(8) 0.73987(7) 0.44880(11) 0.0193(2) Uani d . 1 . .
C C7B 0.95051(8) 0.67272(7) 0.41713(11) 0.0194(2) Uani d . 1 . .
H H7B 0.9592 0.6427 0.4834 0.023 Uiso calc R 1 . .
C C8B 0.96432(8) 0.64635(6) 0.29296(11) 0.0176(2) Uani d . 1 . .
C C9B 1.12271(8) 0.76922(6) 0.10068(11) 0.0177(2) Uani d . 1 . .
C C10B 1.14845(8) 0.80569(7) 0.00257(11) 0.0191(2) Uani d . 1 . .
H H10B 1.1487 0.7826 -0.0804 0.023 Uiso calc R 1 . .
C C11B 1.17386(8) 0.87525(7) 0.02248(12) 0.0201(3) Uani d . 1 . .
C C12B 1.17146(9) 0.90802(7) 0.14463(12) 0.0238(3) Uani d . 1 . .
H H12B 1.1880 0.9553 0.1598 0.029 Uiso calc R 1 . .
C C13B 1.14556(8) 0.87364(7) 0.24555(12) 0.0219(3) Uani d . 1 A .
C C14B 1.12134(8) 0.80442(7) 0.22176(11) 0.0195(2) Uani d . 1 . .
H H14B 1.1034 0.7804 0.2894 0.023 Uiso calc R 1 . .
C C15B 1.12832(9) 0.65875(7) -0.04596(12) 0.0215(3) Uani d . 1 . .
H H15D 1.0956 0.6786 -0.1172 0.028 Uiso calc R 1 . .
H H15E 1.1184 0.6086 -0.0519 0.028 Uiso calc R 1 . .
H H15F 1.1891 0.6680 -0.0495 0.028 Uiso calc R 1 . .
C C16B 1.14895(8) 0.65604(7) 0.18887(12) 0.0207(3) Uani d . 1 . .
H H16D 1.1436 0.6057 0.1708 0.027 Uiso calc R 1 . .
H H16E 1.1255 0.6701 0.2698 0.027 Uiso calc R 1 . .
H H16F 1.2091 0.6695 0.1946 0.027 Uiso calc R 1 . .
C C17B 0.87035(8) 0.79911(7) 0.11406(11) 0.0202(3) Uani d . 1 . .
C C18B 0.81715(9) 0.74985(7) 0.01465(12) 0.0240(3) Uani d . 1 . .
H H18D 0.7870 0.7769 -0.0492 0.031 Uiso calc R 1 . .
H H18E 0.7758 0.7247 0.0574 0.031 Uiso calc R 1 . .
H H18F 0.8549 0.7168 -0.0272 0.031 Uiso calc R 1 . .
C C19B 0.93121(9) 0.84324(7) 0.04762(13) 0.0250(3) Uani d . 1 . .
H H19D 0.9657 0.8732 0.1118 0.033 Uiso calc R 1 . .
H H19E 0.8980 0.8718 -0.0106 0.033 Uiso calc R 1 . .
H H19F 0.9686 0.8128 -0.0006 0.033 Uiso calc R 1 . .
C C20B 0.80480(10) 0.84981(8) 0.16889(13) 0.0284(3) Uani d . 1 . .
H H20D 0.8346 0.8862 0.2261 0.037 Uiso calc R 1 . .
H H20E 0.7662 0.8247 0.2164 0.037 Uiso calc R 1 . .
H H20F 0.7720 0.8707 0.0990 0.037 Uiso calc R 1 . .
C C21B 0.91504(9) 0.76501(7) 0.58867(11) 0.0232(3) Uani d . 1 . .
C C22B 0.89521(11) 0.84234(8) 0.60649(13) 0.0324(3) Uani d . 1 . .
H H22D 0.8402 0.8513 0.5602 0.042 Uiso calc R 1 . .
H H22E 0.9399 0.8688 0.5734 0.042 Uiso calc R 1 . .
H H22F 0.8928 0.8564 0.6973 0.042 Uiso calc R 1 . .
C C23B 0.99743(10) 0.75133(9) 0.67099(13) 0.0331(3) Uani d . 1 . .
H H23D 1.0092 0.7016 0.6645 0.043 Uiso calc R 1 . .
H H23E 0.9910 0.7675 0.7600 0.043 Uiso calc R 1 . .
H H23F 1.0447 0.7762 0.6410 0.043 Uiso calc R 1 . .
C C24B 0.84147(10) 0.72523(8) 0.63549(13) 0.0333(3) Uani d . 1 . .
H H24D 0.8532 0.6755 0.6269 0.043 Uiso calc R 1 . .
H H24E 0.7884 0.7345 0.5843 0.043 Uiso calc R 1 . .
H H24F 0.8358 0.7403 0.7252 0.043 Uiso calc R 1 . .
C C25B 0.97552(8) 0.56601(6) 0.27976(11) 0.0190(2) Uani d . 1 . .
C C26B 1.05053(8) 0.54240(7) 0.36944(12) 0.0224(3) Uani d . 1 . .
H H26D 1.1041 0.5592 0.3428 0.029 Uiso calc R 1 . .
H H26E 1.0511 0.4917 0.3655 0.029 Uiso calc R 1 . .
H H26F 1.0439 0.5613 0.4569 0.029 Uiso calc R 1 . .
C C27B 0.89230(8) 0.53512(7) 0.31956(12) 0.0230(3) Uani d . 1 . .
H H27D 0.8440 0.5481 0.2617 0.030 Uiso calc R 1 . .
H H27E 0.8837 0.5531 0.4069 0.030 Uiso calc R 1 . .
H H27F 0.8965 0.4846 0.3152 0.030 Uiso calc R 1 . .
C C28B 0.98489(9) 0.53036(7) 0.14653(12) 0.0218(3) Uani d . 1 . .
H H28D 0.9367 0.5426 0.0879 0.028 Uiso calc R 1 . .
H H28E 0.9860 0.4801 0.1506 0.028 Uiso calc R 1 . .
H H28F 1.0380 0.5456 0.1161 0.028 Uiso calc R 1 . .
C C29B 1.20151(9) 0.91438(7) -0.08708(12) 0.0249(3) Uani d . 1 . .
C C30B 1.26462(12) 0.97284(9) -0.03817(15) 0.0429(4) Uani d . 1 . .
H H30D 1.2835 0.9951 -0.1106 0.056 Uiso calc R 1 . .
H H30E 1.3139 0.9537 0.0097 0.056 Uiso calc R 1 . .
H H30F 1.2368 1.0071 0.0176 0.056 Uiso calc R 1 . .
C C31B 1.12195(11) 0.94577(8) -0.15394(14) 0.0346(3) Uani d . 1 . .
H H31D 1.1385 0.9717 -0.2234 0.045 Uiso calc R 1 . .
H H31E 1.0944 0.9770 -0.0925 0.045 Uiso calc R 1 . .
H H31F 1.0822 0.9086 -0.1886 0.045 Uiso calc R 1 . .
C C32B 1.24435(12) 0.86608(8) -0.18458(15) 0.0388(4) Uani d . 1 . .
H H32D 1.2656 0.8933 -0.2491 0.050 Uiso calc R 1 . .
H H32E 1.2029 0.8318 -0.2258 0.050 Uiso calc R 1 . .
H H32F 1.2919 0.8424 -0.1411 0.050 Uiso calc R 1 . .
C C33B 1.14294(10) 0.91305(8) 0.37742(13) 0.0308(3) Uani d D 1 . .
C C34D 1.22675(15) 0.94963(15) 0.41955(19) 0.0626(9) Uani d P 0.920(3) A 1
H H34J 1.2369 0.9844 0.3607 0.081 Uiso calc PR 0.920(3) A 1
H H34K 1.2729 0.9158 0.4196 0.081 Uiso calc PR 0.920(3) A 1
H H34L 1.2247 0.9723 0.5057 0.081 Uiso calc PR 0.920(3) A 1
C C35D 1.07072(16) 0.96700(11) 0.3675(2) 0.0561(6) Uani d P 0.920(3) A 1
H H35J 1.0815 0.9981 0.3024 0.073 Uiso calc PR 0.920(3) A 1
H H35K 1.0688 0.9940 0.4499 0.073 Uiso calc PR 0.920(3) A 1
H H35L 1.0161 0.9431 0.3440 0.073 Uiso calc PR 0.920(3) A 1
C C36D 1.12201(12) 0.86567(9) 0.47829(14) 0.0377(5) Uani d P 0.920(3) A 1
H H36J 1.1660 0.8302 0.4862 0.049 Uiso calc PR 0.920(3) A 1
H H36K 1.0666 0.8433 0.4531 0.049 Uiso calc PR 0.920(3) A 1
H H36L 1.1200 0.8930 0.5603 0.049 Uiso calc PR 0.920(3) A 1
C C34B 1.2045(11) 0.8692(10) 0.4693(18) 0.037(5) Uiso d PD 0.080(3) A 2
H H34D 1.2613 0.8905 0.4813 0.048 Uiso calc PR 0.080(3) A 2
H H34E 1.2085 0.8217 0.4306 0.048 Uiso calc PR 0.080(3) A 2
H H34F 1.1813 0.8686 0.5521 0.048 Uiso calc PR 0.080(3) A 2
C C35B 1.0574(12) 0.9208(11) 0.424(2) 0.050(6) Uiso d PD 0.080(3) A 2
H H35D 1.0273 0.9586 0.3844 0.065 Uiso calc PR 0.080(3) A 2
H H35E 1.0634 0.9312 0.5171 0.065 Uiso calc PR 0.080(3) A 2
H H35F 1.0251 0.8776 0.4027 0.065 Uiso calc PR 0.080(3) A 2
C C36B 1.1904(15) 0.9856(11) 0.381(3) 0.071(9) Uiso d PD 0.080(3) A 2
H H36D 1.2031 1.0043 0.4701 0.093 Uiso calc PR 0.080(3) A 2
H H36E 1.1538 1.0179 0.3357 0.093 Uiso calc PR 0.080(3) A 2
H H36F 1.2436 0.9794 0.3407 0.093 Uiso calc PR 0.080(3) A 2

loop_
_atom_site_aniso_label
_atom_site_aniso_U_11
_atom_site_aniso_U_22
_atom_site_aniso_U_33
_atom_site_aniso_U_12
_atom_site_aniso_U_13
_atom_site_aniso_U_23
C1 0.0185(6) 0.0216(6) 0.0167(5) -0.0042(5) 0.0012(4) 0.0023(4)
C2 0.0188(6) 0.0181(6) 0.0173(5) -0.0034(5) 0.0041(4) 0.0009(4)
C3 0.0153(6) 0.0188(6) 0.0174(5) -0.0036(5) 0.0053(4) -0.0001(4)
C4 0.0155(6) 0.0171(6) 0.0187(5) -0.0031(5) 0.0041(4) -0.0003(4)
C5 0.0178(6) 0.0184(6) 0.0193(5) -0.0028(5) 0.0019(4) 0.0017(4)
C6 0.0180(6) 0.0190(6) 0.0183(5) -0.0038(5) 0.0041(4) -0.0006(4)
C7 0.0207(6) 0.0182(6) 0.0198(6) -0.0026(5) 0.0056(5) -0.0016(4)
C8 0.0166(6) 0.0173(6) 0.0191(5) -0.0023(5) 0.0042(4) 0.0012(4)
C9 0.0158(6) 0.0195(6) 0.0182(5) -0.0017(5) 0.0019(4) 0.0024(4)
C10 0.0176(6) 0.0221(6) 0.0167(5) -0.0011(5) 0.0020(4) -0.0007(4)
C11 0.0177(6) 0.0182(6) 0.0203(6) -0.0014(5) 0.0006(4) -0.0008(4)
C12 0.0197(6) 0.0194(6) 0.0199(6) -0.0032(5) 0.0021(4) 0.0019(4)
C13 0.0176(6) 0.0205(6) 0.0168(5) -0.0026(5) 0.0019(4) 0.0008(4)
C14 0.0170(6) 0.0192(6) 0.0183(5) -0.0032(5) 0.0017(4) -0.0005(4)
C15 0.0261(7) 0.0301(7) 0.0184(6) -0.0090(6) -0.0003(5) 0.0049(5)
C16 0.0196(6) 0.0227(7) 0.0285(6) -0.0021(5) 0.0025(5) 0.0065(5)
C17 0.0181(6) 0.0175(6) 0.0196(5) -0.0008(5) 0.0019(4) -0.0006(4)
C18 0.0196(6) 0.0254(7) 0.0267(6) 0.0006(5) 0.0059(5) -0.0003(5)
C19 0.0226(7) 0.0185(6) 0.0245(6) -0.0015(5) 0.0020(5) -0.0024(5)
C20 0.0249(7) 0.0191(6) 0.0251(6) 0.0024(5) 0.0000(5) 0.0001(5)
C21 0.0234(7) 0.0216(6) 0.0164(5) -0.0029(5) 0.0031(5) -0.0008(4)
C22 0.0339(8) 0.0268(7) 0.0173(6) 0.0002(6) 0.0029(5) 0.0008(5)
C23 0.0272(7) 0.0247(7) 0.0208(6) -0.0030(6) 0.0067(5) -0.0014(5)
C24 0.0261(7) 0.0293(7) 0.0233(6) -0.0071(6) 0.0019(5) -0.0027(5)
C25 0.0228(7) 0.0174(6) 0.0201(6) -0.0035(5) 0.0046(5) 0.0017(4)
C26 0.0270(7) 0.0196(7) 0.0284(6) 0.0005(5) 0.0055(5) 0.0026(5)
C27 0.0260(7) 0.0212(7) 0.0259(6) -0.0061(5) 0.0047(5) 0.0004(5)
C28 0.0306(7) 0.0219(7) 0.0207(6) -0.0060(6) 0.0053(5) 0.0037(5)
C29 0.0248(7) 0.0188(6) 0.0204(6) -0.0021(5) 0.0003(5) -0.0011(4)
C30 0.0621(11) 0.0283(8) 0.0302(7) -0.0225(8) 0.0083(7) -0.0060(6)
C31 0.0333(9) 0.0270(8) 0.0565(10) 0.0040(7) -0.0026(7) -0.0121(7)
C32 0.0452(9) 0.0235(7) 0.0283(7) -0.0013(7) -0.0108(6) -0.0039(5)
C33 0.0264(7) 0.0227(7) 0.0166(5) -0.0073(5) 0.0037(5) -0.0006(4)
C34 0.0356(8) 0.0428(9) 0.0249(7) -0.0177(7) 0.0121(6) -0.0070(6)
C35 0.0415(9) 0.0354(8) 0.0211(6) -0.0028(7) -0.0012(6) 0.0028(5)
C36 0.0416(9) 0.0274(7) 0.0222(6) -0.0081(6) 0.0100(6) -0.0043(5)
C1B 0.0174(6) 0.0169(6) 0.0183(5) -0.0021(5) 0.0044(4) 0.0000(4)
C2B 0.0180(6) 0.0172(6) 0.0152(5) -0.0022(5) 0.0025(4) 0.0001(4)
C3B 0.0153(6) 0.0188(6) 0.0160(5) -0.0036(5) 0.0020(4) 0.0003(4)
C4B 0.0169(6) 0.0184(6) 0.0177(5) -0.0036(5) 0.0024(4) 0.0022(4)
C5B 0.0189(6) 0.0184(6) 0.0209(6) -0.0015(5) 0.0043(5) -0.0006(4)
C6B 0.0196(6) 0.0223(6) 0.0159(5) -0.0039(5) 0.0040(4) -0.0009(4)
C7B 0.0215(6) 0.0207(6) 0.0165(5) -0.0027(5) 0.0024(4) 0.0029(4)
C8B 0.0159(6) 0.0190(6) 0.0179(5) -0.0031(5) 0.0015(4) 0.0011(4)
C9B 0.0152(6) 0.0182(6) 0.0199(5) -0.0018(5) 0.0030(4) 0.0007(4)
C10B 0.0184(6) 0.0202(6) 0.0189(5) -0.0020(5) 0.0030(4) 0.0006(4)
C11B 0.0183(6) 0.0194(6) 0.0231(6) -0.0014(5) 0.0034(5) 0.0038(5)
C12B 0.0258(7) 0.0170(6) 0.0287(6) -0.0046(5) 0.0070(5) -0.0013(5)
C13B 0.0212(7) 0.0212(7) 0.0232(6) -0.0027(5) 0.0060(5) -0.0034(5)
C14B 0.0186(6) 0.0208(6) 0.0195(5) -0.0030(5) 0.0044(4) 0.0007(4)
C15B 0.0223(7) 0.0203(6) 0.0220(6) -0.0027(5) 0.0073(5) -0.0024(5)
C16B 0.0186(6) 0.0195(6) 0.0244(6) -0.0021(5) 0.0022(5) 0.0030(5)
C17B 0.0197(6) 0.0216(6) 0.0202(6) 0.0013(5) 0.0039(5) 0.0042(4)
C18B 0.0196(7) 0.0305(7) 0.0222(6) -0.0018(6) 0.0011(5) 0.0045(5)
C19B 0.0251(7) 0.0241(7) 0.0274(6) -0.0002(6) 0.0038(5) 0.0094(5)
C20B 0.0301(8) 0.0286(8) 0.0278(7) 0.0086(6) 0.0062(6) 0.0054(5)
C21B 0.0270(7) 0.0259(7) 0.0165(5) -0.0043(6) 0.0048(5) -0.0027(5)
C22B 0.0433(9) 0.0288(8) 0.0246(7) -0.0005(7) 0.0102(6) -0.0068(5)
C23B 0.0358(8) 0.0418(9) 0.0201(6) -0.0017(7) -0.0005(6) -0.0039(6)
C24B 0.0381(9) 0.0383(9) 0.0241(7) -0.0097(7) 0.0133(6) -0.0049(6)
C25B 0.0201(6) 0.0182(6) 0.0188(5) -0.0034(5) 0.0022(4) 0.0018(4)
C26B 0.0233(7) 0.0208(7) 0.0234(6) -0.0003(5) 0.0023(5) 0.0043(5)
C27B 0.0225(7) 0.0217(7) 0.0254(6) -0.0037(5) 0.0034(5) 0.0042(5)
C28B 0.0248(7) 0.0181(6) 0.0224(6) -0.0036(5) 0.0038(5) -0.0006(4)
C29B 0.0302(7) 0.0212(7) 0.0247(6) -0.0042(6) 0.0055(5) 0.0056(5)
C30B 0.0517(11) 0.0435(10) 0.0347(8) -0.0259(8) 0.0007(7) 0.0130(7)
C31B 0.0420(9) 0.0336(8) 0.0291(7) 0.0026(7) 0.0027(6) 0.0097(6)
C32B 0.0501(10) 0.0334(9) 0.0382(8) 0.0033(7) 0.0250(7) 0.0119(6)
C33B 0.0382(9) 0.0271(8) 0.0269(7) -0.0117(6) 0.0125(6) -0.0095(5)
C34D 0.0600(14) 0.0876(19) 0.0367(10) -0.0545(14) 0.0197(10) -0.0307(11)
C35D 0.0799(17) 0.0412(12) 0.0491(12) 0.0151(11) 0.0289(11) -0.0084(9)
C36D 0.0483(11) 0.0423(10) 0.0218(7) -0.0155(8) 0.0089(7) -0.0085(6)

loop_
_atom_type_symbol
_atom_type_description
_atom_type_scat_dispersion_real
_atom_type_scat_dispersion_imag
_atom_type_scat_source
C C 0.0033 0.0016 'International Tables Vol C Tables 4.2.6.8 and 6.1.1.4'
H H 0.0000 0.0000 'International Tables Vol C Tables 4.2.6.8 and 6.1.1.4'

loop_
_geom_angle_atom_site_label_1
_geom_angle_atom_site_label_2
_geom_angle_atom_site_label_3
_geom_angle_site_symmetry_1
_geom_angle_site_symmetry_3
_geom_angle
_geom_angle_publ_flag
C16 C1 C9 . . 107.90(10) ?
C16 C1 C15 . . 107.47(11) ?
C9 C1 C15 . . 111.24(10) ?
C16 C1 C2 . . 112.45(10) ?
C9 C1 C2 . . 112.80(10) ?
C15 C1 C2 . . 104.88(10) ?
C3 C2 C1 . . 117.41(10) ?
C3 C2 H2A . . 107.9 ?
C1 C2 H2A . . 107.9 ?
C3 C2 H2B . . 107.9 ?
C1 C2 H2B . . 107.9 ?
H2A C2 H2B . . 107.2 ?
C8 C3 C4 . . 118.01(10) ?
C8 C3 C2 . . 122.15(11) ?
C4 C3 C2 . . 119.71(10) ?
C5 C4 C3 . . 118.80(11) ?
C5 C4 C17 . . 117.32(11) ?
C3 C4 C17 . . 123.17(10) ?
C6 C5 C4 . . 123.09(11) ?
C6 C5 H5 . . 118.5 ?
C4 C5 H5 . . 118.5 ?
C7 C6 C5 . . 116.45(11) ?
C7 C6 C21 . . 119.95(11) ?
C5 C6 C21 . . 123.25(11) ?
C6 C7 C8 . . 123.79(12) ?
C6 C7 H7 . . 118.1 ?
C8 C7 H7 . . 118.1 ?
C7 C8 C3 . . 118.01(11) ?
C7 C8 C25 . . 112.31(10) ?
C3 C8 C25 . . 129.29(10) ?
C10 C9 C14 . . 118.15(11) ?
C10 C9 C1 . . 122.49(10) ?
C14 C9 C1 . . 119.32(11) ?
C9 C10 C11 . . 122.08(11) ?
C9 C10 H10 . . 119.0 ?
C11 C10 H10 . . 119.0 ?
C12 C11 C10 . . 117.79(11) ?
C12 C11 C29 . . 122.65(11) ?
C10 C11 C29 . . 119.53(10) ?
C11 C12 C13 . . 122.19(11) ?
C11 C12 H12 . . 118.9 ?
C13 C12 H12 . . 118.9 ?
C14 C13 C12 . . 118.05(11) ?
C14 C13 C33 . . 121.89(11) ?
C12 C13 C33 . . 120.03(11) ?
C13 C14 C9 . . 121.72(11) ?
C13 C14 H14 . . 119.1 ?
C9 C14 H14 . . 119.1 ?
C1 C15 H15A . . 109.5 ?
C1 C15 H15B . . 109.5 ?
H15A C15 H15B . . 109.5 ?
C1 C15 H15C . . 109.5 ?
H15A C15 H15C . . 109.5 ?
H15B C15 H15C . . 109.5 ?
C1 C16 H16A . . 109.5 ?
C1 C16 H16B . . 109.5 ?
H16A C16 H16B . . 109.5 ?
C1 C16 H16C . . 109.5 ?
H16A C16 H16C . . 109.5 ?
H16B C16 H16C . . 109.5 ?
C20 C17 C19 . . 104.06(10) ?
C20 C17 C18 . . 105.94(11) ?
C19 C17 C18 . . 110.41(10) ?
C20 C17 C4 . . 111.71(10) ?
C19 C17 C4 . . 116.87(10) ?
C18 C17 C4 . . 107.36(10) ?
C17 C18 H18A . . 109.5 ?
C17 C18 H18B . . 109.5 ?
H18A C18 H18B . . 109.5 ?
C17 C18 H18C . . 109.5 ?
H18A C18 H18C . . 109.5 ?
H18B C18 H18C . . 109.5 ?
C17 C19 H19A . . 109.5 ?
C17 C19 H19B . . 109.5 ?
H19A C19 H19B . . 109.5 ?
C17 C19 H19C . . 109.5 ?
H19A C19 H19C . . 109.5 ?
H19B C19 H19C . . 109.5 ?
C17 C20 H20A . . 109.5 ?
C17 C20 H20B . . 109.5 ?
H20A C20 H20B . . 109.5 ?
C17 C20 H20C . . 109.5 ?
H20A C20 H20C . . 109.5 ?
H20B C20 H20C . . 109.5 ?
C22 C21 C23 . . 108.50(11) ?
C22 C21 C6 . . 112.09(10) ?
C23 C21 C6 . . 110.32(11) ?
C22 C21 C24 . . 108.16(11) ?
C23 C21 C24 . . 109.03(11) ?
C6 C21 C24 . . 108.68(10) ?
C21 C22 H22A . . 109.5 ?
C21 C22 H22B . . 109.5 ?
H22A C22 H22B . . 109.5 ?
C21 C22 H22C . . 109.5 ?
H22A C22 H22C . . 109.5 ?
H22B C22 H22C . . 109.5 ?
C21 C23 H23A . . 109.5 ?
C21 C23 H23B . . 109.5 ?
H23A C23 H23B . . 109.5 ?
C21 C23 H23C . . 109.5 ?
H23A C23 H23C . . 109.5 ?
H23B C23 H23C . . 109.5 ?
C21 C24 H24A . . 109.5 ?
C21 C24 H24B . . 109.5 ?
H24A C24 H24B . . 109.5 ?
C21 C24 H24C . . 109.5 ?
H24A C24 H24C . . 109.5 ?
H24B C24 H24C . . 109.5 ?
C26 C25 C28 . . 107.59(11) ?
C26 C25 C27 . . 108.28(11) ?
C28 C25 C27 . . 104.18(10) ?
C26 C25 C8 . . 111.50(10) ?
C28 C25 C8 . . 118.47(10) ?
C27 C25 C8 . . 106.19(10) ?
C25 C26 H26A . . 109.5 ?
C25 C26 H26B . . 109.5 ?
H26A C26 H26B . . 109.5 ?
C25 C26 H26C . . 109.5 ?
H26A C26 H26C . . 109.5 ?
H26B C26 H26C . . 109.5 ?
C25 C27 H27A . . 109.5 ?
C25 C27 H27B . . 109.5 ?
H27A C27 H27B . . 109.5 ?
C25 C27 H27C . . 109.5 ?
H27A C27 H27C . . 109.5 ?
H27B C27 H27C . . 109.5 ?
C25 C28 H28A . . 109.5 ?
C25 C28 H28B . . 109.5 ?
H28A C28 H28B . . 109.5 ?
C25 C28 H28C . . 109.5 ?
H28A C28 H28C . . 109.5 ?
H28B C28 H28C . . 109.5 ?
C30 C29 C32 . . 107.00(12) ?
C30 C29 C31 . . 108.71(13) ?
C32 C29 C31 . . 109.05(12) ?
C30 C29 C11 . . 112.36(11) ?
C32 C29 C11 . . 110.74(11) ?
C31 C29 C11 . . 108.91(11) ?
C29 C30 H30A . . 109.5 ?
C29 C30 H30B . . 109.5 ?
H30A C30 H30B . . 109.5 ?
C29 C30 H30C . . 109.5 ?
H30A C30 H30C . . 109.5 ?
H30B C30 H30C . . 109.5 ?
C29 C31 H31A . . 109.5 ?
C29 C31 H31B . . 109.5 ?
H31A C31 H31B . . 109.5 ?
C29 C31 H31C . . 109.5 ?
H31A C31 H31C . . 109.5 ?
H31B C31 H31C . . 109.5 ?
C29 C32 H32A . . 109.5 ?
C29 C32 H32B . . 109.5 ?
H32A C32 H32B . . 109.5 ?
C29 C32 H32C . . 109.5 ?
H32A C32 H32C . . 109.5 ?
H32B C32 H32C . . 109.5 ?
C36 C33 C34 . . 108.07(12) ?
C36 C33 C13 . . 112.17(10) ?
C34 C33 C13 . . 110.86(10) ?
C36 C33 C35 . . 108.28(11) ?
C34 C33 C35 . . 109.40(12) ?
C13 C33 C35 . . 108.02(11) ?
C33 C34 H34A . . 109.5 ?
C33 C34 H34B . . 109.5 ?
H34A C34 H34B . . 109.5 ?
C33 C34 H34C . . 109.5 ?
H34A C34 H34C . . 109.5 ?
H34B C34 H34C . . 109.5 ?
C33 C35 H35A . . 109.5 ?
C33 C35 H35B . . 109.5 ?
H35A C35 H35B . . 109.5 ?
C33 C35 H35C . . 109.5 ?
H35A C35 H35C . . 109.5 ?
H35B C35 H35C . . 109.5 ?
C33 C36 H36A . . 109.5 ?
C33 C36 H36B . . 109.5 ?
H36A C36 H36B . . 109.5 ?
C33 C36 H36C . . 109.5 ?
H36A C36 H36C . . 109.5 ?
H36B C36 H36C . . 109.5 ?
C9B C1B C16B . . 107.57(10) ?
C9B C1B C15B . . 111.12(10) ?
C16B C1B C15B . . 107.28(10) ?
C9B C1B C2B . . 111.67(10) ?
C16B C1B C2B . . 113.69(10) ?
C15B C1B C2B . . 105.45(9) ?
C3B C2B C1B . . 116.97(9) ?
C3B C2B H2B1 . . 108.1 ?
C1B C2B H2B1 . . 108.1 ?
C3B C2B H2B2 . . 108.1 ?
C1B C2B H2B2 . . 108.1 ?
H2B1 C2B H2B2 . . 107.3 ?
C4B C3B C8B . . 117.74(10) ?
C4B C3B C2B . . 119.75(10) ?
C8B C3B C2B . . 122.27(11) ?
C5B C4B C3B . . 118.71(11) ?
C5B C4B C17B . . 117.46(11) ?
C3B C4B C17B . . 123.48(10) ?
C6B C5B C4B . . 122.80(12) ?
C6B C5B H5B . . 118.6 ?
C4B C5B H5B . . 118.6 ?
C7B C6B C5B . . 116.22(11) ?
C7B C6B C21B . . 120.15(11) ?
C5B C6B C21B . . 123.38(12) ?
C6B C7B C8B . . 123.92(11) ?
C6B C7B H7B . . 118.0 ?
C8B C7B H7B . . 118.0 ?
C7B C8B C3B . . 117.74(11) ?
C7B C8B C25B . . 113.03(10) ?
C3B C8B C25B . . 128.82(10) ?
C10B C9B C14B . . 118.14(11) ?
C10B C9B C1B . . 122.28(10) ?
C14B C9B C1B . . 119.54(10) ?
C9B C10B C11B . . 122.08(11) ?
C9B C10B H10B . . 119.0 ?
C11B C10B H10B . . 119.0 ?
C12B C11B C10B . . 117.65(11) ?
C12B C11B C29B . . 121.21(11) ?
C10B C11B C29B . . 121.13(11) ?
C11B C12B C13B . . 122.22(12) ?
C11B C12B H12B . . 118.9 ?
C13B C12B H12B . . 118.9 ?
C14B C13B C12B . . 118.24(11) ?
C14B C13B C33B . . 122.09(11) ?
C12B C13B C33B . . 119.65(12) ?
C13B C14B C9B . . 121.67(11) ?
C13B C14B H14B . . 119.2 ?
C9B C14B H14B . . 119.2 ?
C1B C15B H15D . . 109.5 ?
C1B C15B H15E . . 109.5 ?
H15D C15B H15E . . 109.5 ?
C1B C15B H15F . . 109.5 ?
H15D C15B H15F . . 109.5 ?
H15E C15B H15F . . 109.5 ?
C1B C16B H16D . . 109.5 ?
C1B C16B H16E . . 109.5 ?
H16D C16B H16E . . 109.5 ?
C1B C16B H16F . . 109.5 ?
H16D C16B H16F . . 109.5 ?
H16E C16B H16F . . 109.5 ?
C19B C17B C20B . . 106.07(11) ?
C19B C17B C18B . . 110.32(10) ?
C20B C17B C18B . . 104.50(11) ?
C19B C17B C4B . . 115.16(11) ?
C20B C17B C4B . . 110.65(10) ?
C18B C17B C4B . . 109.57(10) ?
C17B C18B H18D . . 109.5 ?
C17B C18B H18E . . 109.5 ?
H18D C18B H18E . . 109.5 ?
C17B C18B H18F . . 109.5 ?
H18D C18B H18F . . 109.5 ?
H18E C18B H18F . . 109.5 ?
C17B C19B H19D . . 109.5 ?
C17B C19B H19E . . 109.5 ?
H19D C19B H19E . . 109.5 ?
C17B C19B H19F . . 109.5 ?
H19D C19B H19F . . 109.5 ?
H19E C19B H19F . . 109.5 ?
C17B C20B H20D . . 109.5 ?
C17B C20B H20E . . 109.5 ?
H20D C20B H20E . . 109.5 ?
C17B C20B H20F . . 109.5 ?
H20D C20B H20F . . 109.5 ?
H20E C20B H20F . . 109.5 ?
C22B C21B C23B . . 108.51(12) ?
C22B C21B C24B . . 107.81(12) ?
C23B C21B C24B . . 109.09(12) ?
C22B C21B C6B . . 112.53(11) ?
C23B C21B C6B . . 109.59(11) ?
C24B C21B C6B . . 109.24(10) ?
C21B C22B H22D . . 109.5 ?
C21B C22B H22E . . 109.5 ?
H22D C22B H22E . . 109.5 ?
C21B C22B H22F . . 109.5 ?
H22D C22B H22F . . 109.5 ?
H22E C22B H22F . . 109.5 ?
C21B C23B H23D . . 109.5 ?
C21B C23B H23E . . 109.5 ?
H23D C23B H23E . . 109.5 ?
C21B C23B H23F . . 109.5 ?
H23D C23B H23F . . 109.5 ?
H23E C23B H23F . . 109.5 ?
C21B C24B H24D . . 109.5 ?
C21B C24B H24E . . 109.5 ?
H24D C24B H24E . . 109.5 ?
C21B C24B H24F . . 109.5 ?
H24D C24B H24F . . 109.5 ?
H24E C24B H24F . . 109.5 ?
C28B C25B C26B . . 107.36(11) ?
C28B C25B C27B . . 104.46(10) ?
C26B C25B C27B . . 108.18(10) ?
C28B C25B C8B . . 117.97(10) ?
C26B C25B C8B . . 112.19(10) ?
C27B C25B C8B . . 106.04(10) ?
C25B C26B H26D . . 109.5 ?
C25B C26B H26E . . 109.5 ?
H26D C26B H26E . . 109.5 ?
C25B C26B H26F . . 109.5 ?
H26D C26B H26F . . 109.5 ?
H26E C26B H26F . . 109.5 ?
C25B C27B H27D . . 109.5 ?
C25B C27B H27E . . 109.5 ?
H27D C27B H27E . . 109.5 ?
C25B C27B H27F . . 109.5 ?
H27D C27B H27F . . 109.5 ?
H27E C27B H27F . . 109.5 ?
C25B C28B H28D . . 109.5 ?
C25B C28B H28E . . 109.5 ?
H28D C28B H28E . . 109.5 ?
C25B C28B H28F . . 109.5 ?
H28D C28B H28F . . 109.5 ?
H28E C28B H28F . . 109.5 ?
C30B C29B C11B . . 111.44(11) ?
C30B C29B C32B . . 107.75(13) ?
C11B C29B C32B . . 111.54(11) ?
C30B C29B C31B . . 108.87(13) ?
C11B C29B C31B . . 108.24(11) ?
C32B C29B C31B . . 108.94(12) ?
C29B C30B H30D . . 109.5 ?
C29B C30B H30E . . 109.5 ?
H30D C30B H30E . . 109.5 ?
C29B C30B H30F . . 109.5 ?
H30D C30B H30F . . 109.5 ?
H30E C30B H30F . . 109.5 ?
C29B C31B H31D . . 109.5 ?
C29B C31B H31E . . 109.5 ?
H31D C31B H31E . . 109.5 ?
C29B C31B H31F . . 109.5 ?
H31D C31B H31F . . 109.5 ?
H31E C31B H31F . . 109.5 ?
C29B C32B H32D . . 109.5 ?
C29B C32B H32E . . 109.5 ?
H32D C32B H32E . . 109.5 ?
C29B C32B H32F . . 109.5 ?
H32D C32B H32F . . 109.5 ?
H32E C32B H32F . . 109.5 ?
C34D C33B C36D . . 109.18(15) ?
C35B C33B C13B . . 115.6(10) ?
C34D C33B C13B . . 110.91(12) ?
C36D C33B C13B . . 112.23(12) ?
C34D C33B C35D . . 109.60(18) ?
C36D C33B C35D . . 107.10(14) ?
C13B C33B C35D . . 107.71(13) ?
C35B C33B C36B . . 111.7(10) ?
C13B C33B C36B . . 110.0(12) ?
C35B C33B C34B . . 111.0(9) ?
C13B C33B C34B . . 103.7(7) ?
C36B C33B C34B . . 103.9(9) ?
C33B C34D H34J . . 109.5 ?
C33B C34D H34K . . 109.5 ?
C33B C34D H34L . . 109.5 ?
C33B C35D H35J . . 109.5 ?
C33B C35D H35K . . 109.5 ?
C33B C35D H35L . . 109.5 ?
C33B C36D H36J . . 109.5 ?
C33B C36D H36K . . 109.5 ?
C33B C36D H36L . . 109.5 ?
C33B C34B H34D . . 109.5 ?
C33B C34B H34E . . 109.5 ?
H34D C34B H34E . . 109.5 ?
C33B C34B H34F . . 109.5 ?
H34D C34B H34F . . 109.5 ?
H34E C34B H34F . . 109.5 ?
C33B C35B H35D . . 109.5 ?
C33B C35B H35E . . 109.5 ?
H35D C35B H35E . . 109.5 ?
C33B C35B H35F . . 109.5 ?
H35D C35B H35F . . 109.5 ?
H35E C35B H35F . . 109.5 ?
C33B C36B H36D . . 109.5 ?
C33B C36B H36E . . 109.5 ?
H36D C36B H36E . . 109.5 ?
C33B C36B H36F . . 109.5 ?
H36D C36B H36F . . 109.5 ?
H36E C36B H36F . . 109.5 ?

loop_
_geom_bond_atom_site_label_1
_geom_bond_atom_site_label_2
_geom_bond_site_symmetry_2
_geom_bond_distance
_geom_bond_publ_flag
C1 C16 . 1.5340(19) ?
C1 C9 . 1.5376(17) ?
C1 C15 . 1.5409(16) ?
C1 C2 . 1.5806(17) ?
C2 C3 . 1.5235(16) ?
C2 H2A . 0.9900 ?
C2 H2B . 0.9900 ?
C3 C8 . 1.4233(17) ?
C3 C4 . 1.4324(17) ?
C4 C5 . 1.3972(16) ?
C4 C17 . 1.5633(17) ?
C5 C6 . 1.3920(17) ?
C5 H5 . 0.9500 ?
C6 C7 . 1.3854(17) ?
C6 C21 . 1.5399(16) ?
C7 C8 . 1.4059(16) ?
C7 H7 . 0.9500 ?
C8 C25 . 1.5718(17) ?
C9 C10 . 1.3902(17) ?
C9 C14 . 1.4044(16) ?
C10 C11 . 1.4034(17) ?
C10 H10 . 0.9500 ?
C11 C12 . 1.3927(16) ?
C11 C29 . 1.5355(17) ?
C12 C13 . 1.4005(17) ?
C12 H12 . 0.9500 ?
C13 C14 . 1.3943(17) ?
C13 C33 . 1.5377(16) ?
C14 H14 . 0.9500 ?
C15 H15A . 0.9800 ?
C15 H15B . 0.9800 ?
C15 H15C . 0.9800 ?
C16 H16A . 0.9800 ?
C16 H16B . 0.9800 ?
C16 H16C . 0.9800 ?
C17 C20 . 1.5429(17) ?
C17 C19 . 1.5436(17) ?
C17 C18 . 1.5453(18) ?
C18 H18A . 0.9800 ?
C18 H18B . 0.9800 ?
C18 H18C . 0.9800 ?
C19 H19A . 0.9800 ?
C19 H19B . 0.9800 ?
C19 H19C . 0.9800 ?
C20 H20A . 0.9800 ?
C20 H20B . 0.9800 ?
C20 H20C . 0.9800 ?
C21 C22 . 1.5319(18) ?
C21 C23 . 1.5385(19) ?
C21 C24 . 1.5434(18) ?
C22 H22A . 0.9800 ?
C22 H22B . 0.9800 ?
C22 H22C . 0.9800 ?
C23 H23A . 0.9800 ?
C23 H23B . 0.9800 ?
C23 H23C . 0.9800 ?
C24 H24A . 0.9800 ?
C24 H24B . 0.9800 ?
C24 H24C . 0.9800 ?
C25 C26 . 1.5381(19) ?
C25 C28 . 1.5396(17) ?
C25 C27 . 1.5544(18) ?
C26 H26A . 0.9800 ?
C26 H26B . 0.9800 ?
C26 H26C . 0.9800 ?
C27 H27A . 0.9800 ?
C27 H27B . 0.9800 ?
C27 H27C . 0.9800 ?
C28 H28A . 0.9800 ?
C28 H28B . 0.9800 ?
C28 H28C . 0.9800 ?
C29 C30 . 1.5298(19) ?
C29 C32 . 1.5313(18) ?
C29 C31 . 1.531(2) ?
C30 H30A . 0.9800 ?
C30 H30B . 0.9800 ?
C30 H30C . 0.9800 ?
C31 H31A . 0.9800 ?
C31 H31B . 0.9800 ?
C31 H31C . 0.9800 ?
C32 H32A . 0.9800 ?
C32 H32B . 0.9800 ?
C32 H32C . 0.9800 ?
C33 C36 . 1.5297(19) ?
C33 C34 . 1.5326(19) ?
C33 C35 . 1.540(2) ?
C34 H34A . 0.9800 ?
C34 H34B . 0.9800 ?
C34 H34C . 0.9800 ?
C35 H35A . 0.9800 ?
C35 H35B . 0.9800 ?
C35 H35C . 0.9800 ?
C36 H36A . 0.9800 ?
C36 H36B . 0.9800 ?
C36 H36C . 0.9800 ?
C1B C9B . 1.5355(17) ?
C1B C16B . 1.5368(17) ?
C1B C15B . 1.5444(16) ?
C1B C2B . 1.5807(17) ?
C2B C3B . 1.5258(16) ?
C2B H2B1 . 0.9900 ?
C2B H2B2 . 0.9900 ?
C3B C4B . 1.4268(18) ?
C3B C8B . 1.4271(16) ?
C4B C5B . 1.4014(16) ?
C4B C17B . 1.5632(17) ?
C5B C6B . 1.3928(17) ?
C5B H5B . 0.9500 ?
C6B C7B . 1.3852(18) ?
C6B C21B . 1.5389(16) ?
C7B C8B . 1.4034(16) ?
C7B H7B . 0.9500 ?
C8B C25B . 1.5636(18) ?
C9B C10B . 1.3953(16) ?
C9B C14B . 1.4001(16) ?
C10B C11B . 1.4004(17) ?
C10B H10B . 0.9500 ?
C11B C12B . 1.3933(17) ?
C11B C29B . 1.5343(17) ?
C12B C13B . 1.3981(18) ?
C12B H12B . 0.9500 ?
C13B C14B . 1.3915(18) ?
C13B C33B . 1.5352(17) ?
C14B H14B . 0.9500 ?
C15B H15D . 0.9800 ?
C15B H15E . 0.9800 ?
C15B H15F . 0.9800 ?
C16B H16D . 0.9800 ?
C16B H16E . 0.9800 ?
C16B H16F . 0.9800 ?
C17B C19B . 1.5417(18) ?
C17B C20B . 1.5431(19) ?
C17B C18B . 1.5460(18) ?
C18B H18D . 0.9800 ?
C18B H18E . 0.9800 ?
C18B H18F . 0.9800 ?
C19B H19D . 0.9800 ?
C19B H19E . 0.9800 ?
C19B H19F . 0.9800 ?
C20B H20D . 0.9800 ?
C20B H20E . 0.9800 ?
C20B H20F . 0.9800 ?
C21B C22B . 1.531(2) ?
C21B C23B . 1.534(2) ?
C21B C24B . 1.5361(19) ?
C22B H22D . 0.9800 ?
C22B H22E . 0.9800 ?
C22B H22F . 0.9800 ?
C23B H23D . 0.9800 ?
C23B H23E . 0.9800 ?
C23B H23F . 0.9800 ?
C24B H24D . 0.9800 ?
C24B H24E . 0.9800 ?
C24B H24F . 0.9800 ?
C25B C28B . 1.5345(17) ?
C25B C26B . 1.5435(18) ?
C25B C27B . 1.5510(17) ?
C26B H26D . 0.9800 ?
C26B H26E . 0.9800 ?
C26B H26F . 0.9800 ?
C27B H27D . 0.9800 ?
C27B H27E . 0.9800 ?
C27B H27F . 0.9800 ?
C28B H28D . 0.9800 ?
C28B H28E . 0.9800 ?
C28B H28F . 0.9800 ?
C29B C30B . 1.533(2) ?
C29B C32B . 1.535(2) ?
C29B C31B . 1.536(2) ?
C30B H30D . 0.9800 ?
C30B H30E . 0.9800 ?
C30B H30F . 0.9800 ?
C31B H31D . 0.9800 ?
C31B H31E . 0.9800 ?
C31B H31F . 0.9800 ?
C32B H32D . 0.9800 ?
C32B H32E . 0.9800 ?
C32B H32F . 0.9800 ?
C33B C35B . 1.483 ?
C33B C34D . 1.514(2) ?
C33B C36D . 1.525(2) ?
C33B C35D . 1.549(3) ?
C33B C36B . 1.591 ?
C33B C34B . 1.608 ?
C34D H34J . 0.9800 ?
C34D H34K . 0.9800 ?
C34D H34L . 0.9800 ?
C35D H35J . 0.9800 ?
C35D H35K . 0.9800 ?
C35D H35L . 0.9800 ?
C36D H36J . 0.9800 ?
C36D H36K . 0.9800 ?
C36D H36L . 0.9800 ?
C34B H34D . 0.9800 ?
C34B H34E . 0.9800 ?
C34B H34F . 0.9800 ?
C35B H35D . 0.9800 ?
C35B H35E . 0.9800 ?
C35B H35F . 0.9800 ?
C36B H36D . 0.9800 ?
C36B H36E . 0.9800 ?
C36B H36F . 0.9800 ?

loop_
_geom_torsion_atom_site_label_1
_geom_torsion_atom_site_label_2
_geom_torsion_atom_site_label_3
_geom_torsion_atom_site_label_4
_geom_torsion_site_symmetry_1
_geom_torsion_site_symmetry_2
_geom_torsion_site_symmetry_3
_geom_torsion_site_symmetry_4
_geom_torsion
_geom_torsion_publ_flag
C16 C1 C2 C3 . . . . 59.41(14) ?
C9 C1 C2 C3 . . . . -62.89(14) ?
C15 C1 C2 C3 . . . . 175.89(11) ?
C1 C2 C3 C8 . . . . -80.96(14) ?
C1 C2 C3 C4 . . . . 94.96(14) ?
C8 C3 C4 C5 . . . . 13.79(17) ?
C2 C3 C4 C5 . . . . -162.29(11) ?
C8 C3 C4 C17 . . . . -156.21(11) ?
C2 C3 C4 C17 . . . . 27.71(17) ?
C3 C4 C5 C6 . . . . -3.26(18) ?
C17 C4 C5 C6 . . . . 167.32(11) ?
C4 C5 C6 C7 . . . . -5.92(18) ?
C4 C5 C6 C21 . . . . -179.15(11) ?
C5 C6 C7 C8 . . . . 4.58(19) ?
C21 C6 C7 C8 . . . . 178.04(12) ?
C6 C7 C8 C3 . . . . 5.91(19) ?
C6 C7 C8 C25 . . . . -167.59(12) ?
C4 C3 C8 C7 . . . . -14.95(17) ?
C2 C3 C8 C7 . . . . 161.03(11) ?
C4 C3 C8 C25 . . . . 157.28(12) ?
C2 C3 C8 C25 . . . . -26.74(19) ?
C16 C1 C9 C10 . . . . 129.21(12) ?
C15 C1 C9 C10 . . . . 11.56(17) ?
C2 C1 C9 C10 . . . . -105.97(13) ?
C16 C1 C9 C14 . . . . -48.64(15) ?
C15 C1 C9 C14 . . . . -166.28(11) ?
C2 C1 C9 C14 . . . . 76.19(14) ?
C14 C9 C10 C11 . . . . -0.45(19) ?
C1 C9 C10 C11 . . . . -178.32(12) ?
C9 C10 C11 C12 . . . . 0.20(19) ?
C9 C10 C11 C29 . . . . -178.30(12) ?
C10 C11 C12 C13 . . . . 0.47(19) ?
C29 C11 C12 C13 . . . . 178.92(12) ?
C11 C12 C13 C14 . . . . -0.84(19) ?
C11 C12 C13 C33 . . . . -178.98(12) ?
C12 C13 C14 C9 . . . . 0.57(19) ?
C33 C13 C14 C9 . . . . 178.67(12) ?
C10 C9 C14 C13 . . . . 0.05(19) ?
C1 C9 C14 C13 . . . . 177.99(12) ?
C5 C4 C17 C20 . . . . 0.12(15) ?
C3 C4 C17 C20 . . . . 170.26(11) ?
C5 C4 C17 C19 . . . . 119.79(12) ?
C3 C4 C17 C19 . . . . -70.08(15) ?
C5 C4 C17 C18 . . . . -115.60(12) ?
C3 C4 C17 C18 . . . . 54.53(15) ?
C7 C6 C21 C22 . . . . 176.49(12) ?
C5 C6 C21 C22 . . . . -10.51(17) ?
C7 C6 C21 C23 . . . . 55.46(15) ?
C5 C6 C21 C23 . . . . -131.53(13) ?
C7 C6 C21 C24 . . . . -64.02(15) ?
C5 C6 C21 C24 . . . . 108.98(14) ?
C7 C8 C25 C26 . . . . -63.09(14) ?
C3 C8 C25 C26 . . . . 124.32(14) ?
C7 C8 C25 C28 . . . . 171.24(11) ?
C3 C8 C25 C28 . . . . -1.35(19) ?
C7 C8 C25 C27 . . . . 54.65(13) ?
C3 C8 C25 C27 . . . . -117.94(14) ?
C12 C11 C29 C30 . . . . 13.84(19) ?
C10 C11 C29 C30 . . . . -167.74(13) ?
C12 C11 C29 C32 . . . . 133.44(14) ?
C10 C11 C29 C32 . . . . -48.14(17) ?
C12 C11 C29 C31 . . . . -106.65(15) ?
C10 C11 C29 C31 . . . . 71.77(15) ?
C14 C13 C33 C36 . . . . 13.22(18) ?
C12 C13 C33 C36 . . . . -168.72(12) ?
C14 C13 C33 C34 . . . . 134.12(14) ?
C12 C13 C33 C34 . . . . -47.82(17) ?
C14 C13 C33 C35 . . . . -106.04(14) ?
C12 C13 C33 C35 . . . . 72.02(15) ?
C9B C1B C2B C3B . . . . -72.14(13) ?
C16B C1B C2B C3B . . . . 49.81(14) ?
C15B C1B C2B C3B . . . . 167.06(10) ?
C1B C2B C3B C4B . . . . 99.53(13) ?
C1B C2B C3B C8B . . . . -74.75(15) ?
C8B C3B C4B C5B . . . . 17.46(17) ?
C2B C3B C4B C5B . . . . -157.08(11) ?
C8B C3B C4B C17B . . . . -155.65(11) ?
C2B C3B C4B C17B . . . . 29.82(17) ?
C3B C4B C5B C6B . . . . -4.81(18) ?
C17B C4B C5B C6B . . . . 168.71(11) ?
C4B C5B C6B C7B . . . . -7.96(18) ?
C4B C5B C6B C21B . . . . 177.90(12) ?
C5B C6B C7B C8B . . . . 8.21(19) ?
C21B C6B C7B C8B . . . . -177.45(12) ?
C6B C7B C8B C3B . . . . 4.36(19) ?
C6B C7B C8B C25B . . . . -168.91(12) ?
C4B C3B C8B C7B . . . . -17.15(17) ?
C2B C3B C8B C7B . . . . 157.24(11) ?
C4B C3B C8B C25B . . . . 154.90(12) ?
C2B C3B C8B C25B . . . . -30.71(19) ?
C16B C1B C9B C10B . . . . 130.13(12) ?
C15B C1B C9B C10B . . . . 12.99(17) ?
C2B C1B C9B C10B . . . . -104.45(13) ?
C16B C1B C9B C14B . . . . -47.29(15) ?
C15B C1B C9B C14B . . . . -164.44(11) ?
C2B C1B C9B C14B . . . . 78.12(14) ?
C14B C9B C10B C11B . . . . 1.04(19) ?
C1B C9B C10B C11B . . . . -176.41(12) ?
C9B C10B C11B C12B . . . . -1.01(19) ?
C9B C10B C11B C29B . . . . -179.70(12) ?
C10B C11B C12B C13B . . . . 0.6(2) ?
C29B C11B C12B C13B . . . . 179.24(13) ?
C11B C12B C13B C14B . . . . -0.2(2) ?
C11B C12B C13B C33B . . . . -179.00(13) ?
C12B C13B C14B C9B . . . . 0.2(2) ?
C33B C13B C14B C9B . . . . 179.01(13) ?
C10B C9B C14B C13B . . . . -0.62(19) ?
C1B C9B C14B C13B . . . . 176.91(12) ?
C5B C4B C17B C19B . . . . 107.56(13) ?
C3B C4B C17B C19B . . . . -79.26(15) ?
C5B C4B C17B C20B . . . . -12.69(16) ?
C3B C4B C17B C20B . . . . 160.49(12) ?
C5B C4B C17B C18B . . . . -127.40(12) ?
C3B C4B C17B C18B . . . . 45.79(15) ?
C7B C6B C21B C22B . . . . 174.21(12) ?
C5B C6B C21B C22B . . . . -11.87(18) ?
C7B C6B C21B C23B . . . . 53.38(16) ?
C5B C6B C21B C23B . . . . -132.70(14) ?
C7B C6B C21B C24B . . . . -66.09(16) ?
C5B C6B C21B C24B . . . . 107.83(15) ?
C7B C8B C25B C28B . . . . 175.88(11) ?
C3B C8B C25B C28B . . . . 3.52(19) ?
C7B C8B C25B C26B . . . . -58.56(14) ?
C3B C8B C25B C26B . . . . 129.08(13) ?
C7B C8B C25B C27B . . . . 59.34(13) ?
C3B C8B C25B C27B . . . . -113.02(13) ?
C12B C11B C29B C30B . . . . 29.10(19) ?
C10B C11B C29B C30B . . . . -152.25(14) ?
C12B C11B C29B C32B . . . . 149.58(14) ?
C10B C11B C29B C32B . . . . -31.77(18) ?
C12B C11B C29B C31B . . . . -90.58(15) ?
C10B C11B C29B C31B . . . . 88.06(15) ?
C14B C13B C33B C35B . . . . -63.2(9) ?
C12B C13B C33B C35B . . . . 115.6(9) ?
C14B C13B C33B C34D . . . . 129.45(19) ?
C12B C13B C33B C34D . . . . -51.8(2) ?
C14B C13B C33B C36D . . . . 7.0(2) ?
C12B C13B C33B C36D . . . . -174.17(14) ?
C14B C13B C33B C35D . . . . -110.62(17) ?
C12B C13B C33B C35D . . . . 68.18(18) ?
C14B C13B C33B C36B . . . . 169.2(10) ?
C12B C13B C33B C36B . . . . -12.0(10) ?
C14B C13B C33B C34B . . . . 58.6(7) ?
C12B C13B C33B C34B . . . . -122.6(7) ?
